data_4112925
loop_
_publ_author_name
'Shin Takemoto'
'Tomoharu Kobayashi'
'Hiroyuki Matsuzaka'

_publ_section_title
;
 Reactivity of Amido Ligands on a Dinuclear Ru(II) Center: Formation of
 Imido Complexes and C-N Coupling Reaction with Alkyne
;
_journal_name_full 'Journal of the American Chemical Society'
_journal_page_first 10802
_journal_page_last 10803
_journal_paper_doi 10.1021/ja047920s
_journal_volume 126
_journal_year 2004
_chemical_formula_sum 'C27 H37 N Ru2'
_chemical_formula_weight 577.72
_chemical_name_systematic
; 
 ? 
;
_space_group_IT_number 2
_symmetry_cell_setting triclinic
_symmetry_space_group_name_Hall '-P 1'
_symmetry_space_group_name_H-M 'P -1'
_atom_sites_solution_hydrogens geom
_atom_sites_solution_primary direct
_atom_sites_solution_secondary difmap
_audit_creation_method SHELXL-97
_cell_angle_alpha 103.82(3)
_cell_angle_beta 89.08(3)
_cell_angle_gamma 113.05(3)
_cell_formula_units_Z 2
_cell_length_a 8.621(3)
_cell_length_b 11.041(4)
_cell_length_c 15.143(6)
_cell_measurement_temperature 296(2)
_cell_volume 1283.1(9)
_computing_structure_refinement 'SHELXL-97 (Sheldrick, 1997)'
_computing_structure_solution 'SHELXS-97 (Sheldrick, 1990)'
_diffrn_ambient_temperature 296(2)
_diffrn_measured_fraction_theta_full 0.984
_diffrn_measured_fraction_theta_max 0.984
_diffrn_measurement_device_type 'RIGAKU RAXIS RAPID'
_diffrn_radiation_monochromator graphite
_diffrn_radiation_source 'fine-focus sealed tube'
_diffrn_radiation_type MoK\a
_diffrn_radiation_wavelength 0.71075
_diffrn_reflns_av_R_equivalents 0.0586
_diffrn_reflns_av_sigmaI/netI 0.0798
_diffrn_reflns_limit_h_max 11
_diffrn_reflns_limit_h_min -11
_diffrn_reflns_limit_k_max 14
_diffrn_reflns_limit_k_min -14
_diffrn_reflns_limit_l_max 19
_diffrn_reflns_limit_l_min -19
_diffrn_reflns_number 12553
_diffrn_reflns_theta_full 27.48
_diffrn_reflns_theta_max 27.48
_diffrn_reflns_theta_min 3.57
_exptl_absorpt_coefficient_mu 1.190
_exptl_absorpt_correction_T_max 0.8903
_exptl_absorpt_correction_T_min 0.5876
_exptl_absorpt_correction_type empirical
_exptl_absorpt_process_details ABSCOR
_exptl_crystal_colour red
_exptl_crystal_density_diffrn 1.496
_exptl_crystal_description block
_exptl_crystal_F_000 588
_exptl_crystal_size_max 0.50
_exptl_crystal_size_mid 0.40
_exptl_crystal_size_min 0.10
_refine_diff_density_max 0.870
_refine_diff_density_min -0.520
_refine_diff_density_rms 0.099
_refine_ls_extinction_method none
_refine_ls_goodness_of_fit_ref 0.996
_refine_ls_hydrogen_treatment mixed
_refine_ls_matrix_type full
_refine_ls_number_parameters 271
_refine_ls_number_reflns 5796
_refine_ls_number_restraints 0
_refine_ls_restrained_S_all 0.996
_refine_ls_R_factor_all 0.1062
_refine_ls_R_factor_gt 0.0552
_refine_ls_shift/su_max 0.000
_refine_ls_shift/su_mean 0.000
_refine_ls_structure_factor_coef Fsqd
_refine_ls_weighting_details 'calc w=1/[\s^2^(Fo^2^)+(0.0600P)^2^+0.0000P] where P=(Fo^2^+2Fc^2^)/3'
_refine_ls_weighting_scheme calc
_refine_ls_wR_factor_gt 0.1077
_refine_ls_wR_factor_ref 0.1222
_reflns_number_gt 3736
_reflns_number_total 5796
_reflns_threshold_expression >2sigma(I)
_cod_data_source_file ja047920ssi20040625_085538.cif
_cod_data_source_block shelxl
_cod_original_cell_volume 1282.9(8)
_cod_database_code 4112925

loop_
_symmetry_equiv_pos_as_xyz
'x, y, z'
'-x, -y, -z'

loop_
_atom_site_label
_atom_site_type_symbol
_atom_site_fract_x
_atom_site_fract_y
_atom_site_fract_z
_atom_site_U_iso_or_equiv
_atom_site_adp_type
_atom_site_occupancy
_atom_site_symmetry_multiplicity
_atom_site_calc_flag
_atom_site_refinement_flags
Ru1 Ru 0.44715(6) 0.24884(4) 0.15015(3) 0.04123(14) Uani 1 1 d .
Ru2 Ru 0.38937(6) 0.13103(4) 0.28189(3) 0.04164(15) Uani 1 1 d .
N1 N 0.5845(6) 0.2664(5) 0.2525(3) 0.0493(12) Uani 1 1 d .
C1 C 0.7543(7) 0.3425(6) 0.2898(4) 0.0456(13) Uani 1 1 d .
C2 C 0.7990(9) 0.4675(7) 0.3537(5) 0.069(2) Uani 1 1 d .
H2 H 0.7182 0.5026 0.3715 0.083 Uiso 1 1 calc R
C3 C 0.9630(11) 0.5375(8) 0.3899(5) 0.087(3) Uani 1 1 d .
H3 H 0.9924 0.6201 0.4332 0.105 Uiso 1 1 calc R
C4 C 1.0857(10) 0.4894(8) 0.3641(6) 0.084(2) Uani 1 1 d .
H4 H 1.1972 0.5387 0.3888 0.101 Uiso 1 1 calc R
C5 C 1.0409(9) 0.3696(8) 0.3026(5) 0.074(2) Uani 1 1 d .
H5 H 1.1232 0.3361 0.2848 0.088 Uiso 1 1 calc R
C6 C 0.8783(8) 0.2950(7) 0.2649(5) 0.0613(17) Uani 1 1 d .
H6 H 0.8515 0.2119 0.2225 0.074 Uiso 1 1 calc R
C7 C 0.2277(8) 0.0978(6) 0.1715(4) 0.0531(15) Uani 1 1 d .
H7A H 0.1948 0.0101 0.1278 0.064 Uiso 1 1 calc R
H7B H 0.1332 0.1238 0.1856 0.064 Uiso 1 1 calc R
C8 C 0.4238(17) 0.4064(9) 0.0982(5) 0.092(3) Uani 1 1 d .
C9 C 0.5898(14) 0.4108(11) 0.0851(7) 0.120(5) Uani 1 1 d .
C10 C 0.5712(10) 0.2871(12) 0.0286(7) 0.090(3) Uani 1 1 d .
C11 C 0.4042(11) 0.2140(7) 0.0034(4) 0.070(2) Uani 1 1 d .
C12 C 0.3132(9) 0.2838(9) 0.0422(5) 0.0673(19) Uani 1 1 d .
C13 C 0.393(3) 0.5257(13) 0.1526(8) 0.287(14) Uani 1 1 d .
H13A H 0.2757 0.5086 0.1438 0.431 Uiso 1 1 calc R
H13B H 0.4609 0.6053 0.1328 0.431 Uiso 1 1 calc R
H13C H 0.4234 0.5398 0.2161 0.431 Uiso 1 1 calc R
C14 C 0.757(2) 0.5223(18) 0.1289(11) 0.356(18) Uani 1 1 d .
H14A H 0.7998 0.4954 0.1758 0.534 Uiso 1 1 calc R
H14B H 0.7417 0.6045 0.1551 0.534 Uiso 1 1 calc R
H14C H 0.8369 0.5377 0.0835 0.534 Uiso 1 1 calc R
C15 C 0.710(2) 0.242(2) -0.0060(12) 0.261(12) Uani 1 1 d .
H15A H 0.7570 0.2199 0.0419 0.391 Uiso 1 1 calc R
H15B H 0.7978 0.3148 -0.0251 0.391 Uiso 1 1 calc R
H15C H 0.6652 0.1639 -0.0569 0.391 Uiso 1 1 calc R
C16 C 0.320(2) 0.0718(10) -0.0668(6) 0.196(8) Uani 1 1 d .
H16A H 0.2042 0.0281 -0.0553 0.293 Uiso 1 1 calc R
H16B H 0.3797 0.0163 -0.0605 0.293 Uiso 1 1 calc R
H16C H 0.3257 0.0838 -0.1277 0.293 Uiso 1 1 calc R
C17 C 0.1207(12) 0.2346(18) 0.0276(10) 0.215(9) Uani 1 1 d .
H17A H 0.0908 0.2397 -0.0318 0.322 Uiso 1 1 calc R
H17B H 0.0829 0.2911 0.0734 0.322 Uiso 1 1 calc R
H17C H 0.0679 0.1422 0.0321 0.322 Uiso 1 1 calc R
C18 C 0.3962(12) -0.0298(7) 0.3397(5) 0.074(2) Uani 1 1 d .
C19 C 0.2268(13) -0.0572(8) 0.3182(5) 0.093(3) Uani 1 1 d .
C20 C 0.1979(10) 0.0561(11) 0.3728(7) 0.093(3) Uani 1 1 d .
C21 C 0.3473(12) 0.1425(7) 0.4249(5) 0.070(2) Uani 1 1 d .
C22 C 0.4653(8) 0.0893(7) 0.4052(4) 0.0569(16) Uani 1 1 d .
C23 C 0.483(2) -0.1258(13) 0.3002(8) 0.180(7) Uani 1 1 d .
H23A H 0.6024 -0.0739 0.3010 0.270 Uiso 1 1 calc R
H23B H 0.4369 -0.1736 0.2385 0.270 Uiso 1 1 calc R
H23C H 0.4644 -0.1900 0.3363 0.270 Uiso 1 1 calc R
C24 C 0.1042(19) -0.1844(11) 0.2516(9) 0.247(11) Uani 1 1 d .
H24A H 0.1643 -0.2370 0.2208 0.371 Uiso 1 1 calc R
H24B H 0.0522 -0.1590 0.2075 0.371 Uiso 1 1 calc R
H24C H 0.0185 -0.2376 0.2842 0.371 Uiso 1 1 calc R
C25 C 0.0308(15) 0.0720(19) 0.3788(11) 0.243(10) Uani 1 1 d .
H25A H -0.0263 0.0371 0.4280 0.364 Uiso 1 1 calc R
H25B H -0.0385 0.0225 0.3225 0.364 Uiso 1 1 calc R
H25C H 0.0515 0.1666 0.3899 0.364 Uiso 1 1 calc R
C26 C 0.374(2) 0.2760(11) 0.4965(6) 0.172(7) Uani 1 1 d .
H26A H 0.4060 0.2703 0.5553 0.258 Uiso 1 1 calc R
H26B H 0.2704 0.2898 0.4989 0.258 Uiso 1 1 calc R
H26C H 0.4615 0.3508 0.4798 0.258 Uiso 1 1 calc R
C27 C 0.6485(11) 0.1528(11) 0.4496(7) 0.121(4) Uani 1 1 d .
H27A H 0.7219 0.2084 0.4134 0.181 Uiso 1 1 calc R
H27B H 0.6842 0.0817 0.4529 0.181 Uiso 1 1 calc R
H27C H 0.6535 0.2077 0.5100 0.181 Uiso 1 1 calc R

loop_
_atom_site_aniso_label
_atom_site_aniso_U_11
_atom_site_aniso_U_22
_atom_site_aniso_U_33
_atom_site_aniso_U_23
_atom_site_aniso_U_13
_atom_site_aniso_U_12
Ru1 0.0409(3) 0.0422(3) 0.0404(3) 0.0180(2) -0.0014(2) 0.0118(2)
Ru2 0.0415(3) 0.0430(3) 0.0404(3) 0.0183(2) 0.0017(2) 0.0122(2)
N1 0.040(3) 0.053(3) 0.046(3) 0.015(2) -0.004(2) 0.008(2)
C1 0.045(3) 0.052(3) 0.037(3) 0.021(3) 0.000(2) 0.012(3)
C2 0.056(4) 0.061(4) 0.077(5) 0.006(4) 0.003(4) 0.015(3)
C3 0.091(6) 0.067(5) 0.062(5) -0.008(4) -0.017(4) 0.002(4)
C4 0.046(4) 0.091(6) 0.084(6) 0.012(5) -0.014(4) 0.000(4)
C5 0.055(4) 0.091(5) 0.073(5) 0.024(4) -0.001(4) 0.025(4)
C6 0.052(4) 0.061(4) 0.059(4) 0.010(3) -0.004(3) 0.013(3)
C7 0.050(4) 0.056(3) 0.054(4) 0.028(3) 0.002(3) 0.014(3)
C8 0.187(11) 0.065(5) 0.054(4) 0.034(4) 0.035(6) 0.072(7)
C9 0.111(8) 0.096(6) 0.088(6) 0.076(6) -0.059(6) -0.060(6)
C10 0.045(4) 0.160(9) 0.111(7) 0.102(7) 0.036(5) 0.052(5)
C11 0.101(6) 0.068(4) 0.044(4) 0.024(3) 0.007(4) 0.031(4)
C12 0.049(4) 0.102(6) 0.075(5) 0.062(5) 0.011(4) 0.034(4)
C13 0.74(4) 0.181(12) 0.101(9) 0.082(9) 0.133(16) 0.33(2)
C14 0.28(2) 0.31(2) 0.239(17) 0.239(17) -0.198(16) -0.239(17)
C15 0.227(16) 0.54(3) 0.280(18) 0.33(2) 0.197(15) 0.30(2)
C16 0.39(2) 0.083(6) 0.055(6) 0.009(5) 0.001(9) 0.037(10)
C17 0.064(7) 0.43(2) 0.251(16) 0.275(17) 0.036(8) 0.101(11)
C18 0.128(8) 0.066(4) 0.055(4) 0.034(4) 0.027(5) 0.056(5)
C19 0.107(7) 0.068(5) 0.063(5) 0.038(4) -0.038(5) -0.022(5)
C20 0.041(4) 0.152(8) 0.131(8) 0.114(7) 0.034(5) 0.042(5)
C21 0.113(7) 0.068(4) 0.050(4) 0.029(3) 0.032(4) 0.050(5)
C22 0.057(4) 0.067(4) 0.050(4) 0.032(3) 0.008(3) 0.018(3)
C23 0.35(2) 0.192(12) 0.131(10) 0.106(9) 0.123(12) 0.216(14)
C24 0.287(19) 0.133(10) 0.137(10) 0.085(8) -0.103(11) -0.141(11)
C25 0.127(11) 0.49(3) 0.306(19) 0.33(2) 0.143(12) 0.197(16)
C26 0.37(2) 0.125(8) 0.075(7) 0.028(6) 0.071(10) 0.153(12)
C27 0.071(6) 0.166(9) 0.120(8) 0.094(7) -0.016(5) 0.008(6)

loop_
_atom_type_symbol
_atom_type_description
_atom_type_scat_dispersion_real
_atom_type_scat_dispersion_imag
_atom_type_scat_source
C C 0.0033 0.0016 'International Tables Vol C Tables 4.2.6.8 and 6.1.1.4'
H H 0.0000 0.0000 'International Tables Vol C Tables 4.2.6.8 and 6.1.1.4'
N N 0.0061 0.0033 'International Tables Vol C Tables 4.2.6.8 and 6.1.1.4'
Ru Ru -1.2594 0.8363 'International Tables Vol C Tables 4.2.6.8 and 6.1.1.4'

loop_
_geom_angle_atom_site_label_1
_geom_angle_atom_site_label_2
_geom_angle_atom_site_label_3
_geom_angle
N1 Ru1 C7 98.6(2)
N1 Ru1 C8 128.7(3)
C7 Ru1 C8 117.5(4)
N1 Ru1 C10 117.1(3)
C7 Ru1 C10 132.8(4)
C8 Ru1 C10 63.0(3)
N1 Ru1 C9 107.6(3)
C7 Ru1 C9 152.9(3)
C8 Ru1 C9 38.4(4)
C10 Ru1 C9 37.0(4)
N1 Ru1 C11 149.8(3)
C7 Ru1 C11 98.9(3)
C8 Ru1 C11 61.4(3)
C10 Ru1 C11 36.4(3)
C9 Ru1 C11 60.8(3)
N1 Ru1 C12 165.8(3)
C7 Ru1 C12 91.2(3)
C8 Ru1 C12 37.1(3)
C10 Ru1 C12 61.1(3)
C9 Ru1 C12 61.7(3)
C11 Ru1 C12 35.6(3)
N1 Ru1 Ru2 47.23(15)
C7 Ru1 Ru2 51.42(17)
C8 Ru1 Ru2 145.7(2)
C10 Ru1 Ru2 150.8(2)
C9 Ru1 Ru2 153.9(2)
C11 Ru1 Ru2 143.77(19)
C12 Ru1 Ru2 141.08(18)
N1 Ru2 C7 98.4(2)
N1 Ru2 C20 152.5(4)
C7 Ru2 C20 97.5(3)
N1 Ru2 C21 118.4(3)
C7 Ru2 C21 131.1(3)
C20 Ru2 C21 37.1(3)
N1 Ru2 C18 123.7(3)
C7 Ru2 C18 123.9(3)
C20 Ru2 C18 62.5(3)
C21 Ru2 C18 61.1(2)
N1 Ru2 C22 106.3(2)
C7 Ru2 C22 155.0(2)
C20 Ru2 C22 61.5(3)
C21 Ru2 C22 36.2(3)
C18 Ru2 C22 36.2(3)
N1 Ru2 C19 160.1(4)
C7 Ru2 C19 93.7(3)
C20 Ru2 C19 38.3(3)
C21 Ru2 C19 62.3(3)
C18 Ru2 C19 37.2(3)
C22 Ru2 C19 61.5(3)
N1 Ru2 Ru1 47.14(15)
C7 Ru2 Ru1 51.27(16)
C20 Ru2 Ru1 142.0(2)
C21 Ru2 Ru1 148.40(18)
C18 Ru2 Ru1 149.35(18)
C22 Ru2 Ru1 153.39(17)
C19 Ru2 Ru1 142.61(19)
C1 N1 Ru1 137.7(4)
C1 N1 Ru2 136.7(4)
Ru1 N1 Ru2 85.64(19)
C2 C1 C6 118.4(6)
C2 C1 N1 120.4(6)
C6 C1 N1 121.2(5)
C3 C2 C1 119.2(7)
C2 C3 C4 121.8(7)
C5 C4 C3 118.3(7)
C4 C5 C6 122.2(7)
C5 C6 C1 120.1(6)
Ru1 C7 Ru2 77.3(2)
C12 C8 C9 106.4(7)
C12 C8 C13 130.7(14)
C9 C8 C13 122.3(14)
C12 C8 Ru1 73.7(4)
C9 C8 Ru1 72.1(5)
C13 C8 Ru1 126.0(6)
C10 C9 C8 106.8(6)
C10 C9 C14 124.6(18)
C8 C9 C14 128.4(18)
C10 C9 Ru1 70.6(4)
C8 C9 Ru1 69.5(4)
C14 C9 Ru1 121.3(6)
C11 C10 C9 107.8(8)
C11 C10 C15 125.0(13)
C9 C10 C15 127.1(13)
C11 C10 Ru1 72.4(4)
C9 C10 Ru1 72.4(5)
C15 C10 Ru1 124.3(6)
C12 C11 C10 110.9(7)
C12 C11 C16 121.9(10)
C10 C11 C16 127.1(10)
C12 C11 Ru1 73.4(4)
C10 C11 Ru1 71.2(5)
C16 C11 Ru1 125.9(5)
C11 C12 C8 107.9(7)
C11 C12 C17 125.4(10)
C8 C12 C17 126.6(10)
C11 C12 Ru1 70.9(4)
C8 C12 Ru1 69.2(4)
C17 C12 Ru1 124.8(5)
C22 C18 C19 109.0(7)
C22 C18 C23 126.4(10)
C19 C18 C23 124.4(10)
C22 C18 Ru2 72.4(4)
C19 C18 Ru2 72.0(4)
C23 C18 Ru2 125.2(5)
C18 C19 C20 105.7(6)
C18 C19 C24 125.0(12)
C20 C19 C24 129.3(13)
C18 C19 Ru2 70.7(4)
C20 C19 Ru2 69.8(4)
C24 C19 Ru2 125.0(6)
C21 C20 C19 106.9(7)
C21 C20 C25 126.2(12)
C19 C20 C25 126.6(12)
C21 C20 Ru2 71.5(4)
C19 C20 Ru2 71.9(4)
C25 C20 Ru2 125.9(6)
C22 C21 C20 109.2(7)
C22 C21 C26 125.5(9)
C20 C21 C26 125.2(10)
C22 C21 Ru2 72.8(4)
C20 C21 Ru2 71.4(4)
C26 C21 Ru2 123.6(5)
C21 C22 C18 109.1(7)
C21 C22 C27 125.9(8)
C18 C22 C27 125.1(8)
C21 C22 Ru2 71.0(4)
C18 C22 Ru2 71.3(4)
C27 C22 Ru2 123.9(5)

loop_
_geom_bond_atom_site_label_1
_geom_bond_atom_site_label_2
_geom_bond_distance
Ru1 N1 1.891(5)
Ru1 C7 2.057(6)
Ru1 C8 2.149(7)
Ru1 C10 2.160(7)
Ru1 C9 2.182(7)
Ru1 C11 2.175(7)
Ru1 C12 2.206(7)
Ru1 Ru2 2.5728(11)
Ru2 N1 1.894(5)
Ru2 C7 2.061(6)
Ru2 C20 2.169(7)
Ru2 C21 2.171(6)
Ru2 C18 2.180(7)
Ru2 C22 2.194(6)
Ru2 C19 2.197(7)
N1 C1 1.415(7)
C1 C2 1.395(8)
C1 C6 1.376(8)
C2 C3 1.365(10)
C3 C4 1.371(11)
C4 C5 1.337(10)
C5 C6 1.366(9)
C8 C12 1.388(12)
C8 C9 1.425(15)
C8 C13 1.493(11)
C9 C10 1.378(14)
C9 C14 1.513(12)
C10 C11 1.353(11)
C10 C15 1.510(13)
C11 C12 1.341(10)
C11 C16 1.568(11)
C12 C17 1.531(11)
C18 C22 1.360(10)
C18 C19 1.397(12)
C18 C23 1.532(11)
C19 C20 1.433(12)
C19 C24 1.517(11)
C20 C21 1.379(12)
C20 C25 1.516(12)
C21 C22 1.357(10)
C21 C26 1.543(10)
C22 C27 1.543(11)
